data_4039019
loop_
_publ_author_name
'Joyeux, Benjamin'
'Gamet, Antoine'
'Casaretto, Nicolas'
'Nay, Bastien'

_publ_section_title
;
 Asymmetric synthesis of a stereopentade fragment toward latrunculins
;
_journal_name_full 'Beilstein Journal of Organic Chemistry'
_journal_page_first 428
_journal_page_last 433
_journal_paper_doi 10.3762/bjoc.19.32
_journal_volume 19
_journal_year 2023
_chemical_formula_moiety 'C12 H15 N O3 S'
_chemical_formula_sum 'C12 H15 N O3 S'
_chemical_formula_weight 253.31
_space_group_crystal_system monoclinic
_space_group_IT_number 4
_space_group_name_Hall 'P 2yb'
_space_group_name_H-M_alt 'P 1 21 1'
_atom_sites_solution_hydrogens geom
_atom_sites_solution_primary dual
_audit_creation_date 2021-01-07
_audit_creation_method
;
Olex2 1.3
(compiled 2020.11.12 svn.r5f609507 for OlexSys, GUI svn.r6226)
;
_cell_angle_alpha 90
_cell_angle_beta 93.936(9)
_cell_angle_gamma 90
_cell_formula_units_Z 2
_cell_length_a 5.5075(16)
_cell_length_b 5.6395(15)
_cell_length_c 19.524(6)
_cell_measurement_reflns_used 1897
_cell_measurement_temperature 150.0
_cell_measurement_theta_max 21.838
_cell_measurement_theta_min 3.138
_cell_volume 605.0(3)
_computing_cell_refinement 'SAINT V8.38A (Bruker, 2018)'
_computing_data_reduction 'SAINT V8.38A (Bruker, 2018)'
_computing_molecular_graphics 'Olex2 1.3 (Dolomanov et al., 2009)'
_computing_publication_material 'Olex2 1.3 (Dolomanov et al., 2009)'
_computing_structure_refinement 'SHELXL 2018/3 (Sheldrick, 2015)'
_computing_structure_solution 'SHELXT 2018/2 (Sheldrick, 2018)'
_diffrn_ambient_temperature 150.0
_diffrn_measured_fraction_theta_full 0.999
_diffrn_measured_fraction_theta_max 0.999
_diffrn_measurement_device_type 'Bruker APEX-II CCD'
_diffrn_measurement_method '\f and \w scans'
_diffrn_radiation_type MoK\a
_diffrn_radiation_wavelength 0.71073
_diffrn_reflns_av_R_equivalents 0.0876
_diffrn_reflns_av_unetI/netI 0.0987
_diffrn_reflns_Laue_measured_fraction_full 0.999
_diffrn_reflns_Laue_measured_fraction_max 0.999
_diffrn_reflns_limit_h_max 6
_diffrn_reflns_limit_h_min -7
_diffrn_reflns_limit_k_max 7
_diffrn_reflns_limit_k_min -7
_diffrn_reflns_limit_l_max 25
_diffrn_reflns_limit_l_min -25
_diffrn_reflns_number 9492
_diffrn_reflns_point_group_measured_fraction_full 1.000
_diffrn_reflns_point_group_measured_fraction_max 1.000
_diffrn_reflns_theta_full 25.242
_diffrn_reflns_theta_max 27.458
_diffrn_reflns_theta_min 2.091
_diffrn_source_current 31.0
_diffrn_source_power 1.705
_diffrn_source_voltage 55.0
_diffrn_standards_number 0
_exptl_absorpt_coefficient_mu 0.263
_exptl_absorpt_correction_T_max 0.7456
_exptl_absorpt_correction_T_min 0.5398
_exptl_absorpt_correction_type multi-scan
_exptl_absorpt_process_details
;
SADABS-2016/2 (Bruker,2016/2) was used for absorption correction.
wR2(int) was 0.1259 before and 0.0932 after correction.
The Ratio of minimum to maximum transmission is 0.7240.
The \l/2 correction factor is Not present.
;
_exptl_crystal_colour colourless
_exptl_crystal_colour_primary colourless
_exptl_crystal_density_diffrn 1.391
_exptl_crystal_description plate
_exptl_crystal_F_000 268
_exptl_crystal_size_max 0.35
_exptl_crystal_size_mid 0.3
_exptl_crystal_size_min 0.12
_refine_diff_density_max 1.168
_refine_diff_density_min -0.512
_refine_diff_density_rms 0.093
_refine_ls_abs_structure_details
;
 Refined as an inversion twin.
;
_refine_ls_abs_structure_Flack 0.0(3)
_refine_ls_extinction_method none
_refine_ls_goodness_of_fit_ref 1.078
_refine_ls_hydrogen_treatment constr
_refine_ls_matrix_type full
_refine_ls_number_parameters 167
_refine_ls_number_reflns 2769
_refine_ls_number_restraints 9
_refine_ls_restrained_S_all 1.078
_refine_ls_R_factor_all 0.1064
_refine_ls_R_factor_gt 0.0832
_refine_ls_shift/su_max 0.000
_refine_ls_shift/su_mean 0.000
_refine_ls_structure_factor_coef Fsqd
_refine_ls_weighting_details 'w=1/[\s^2^(Fo^2^)+(0.1336P)^2^] where P=(Fo^2^+2Fc^2^)/3'
_refine_ls_weighting_scheme calc
_refine_ls_wR_factor_gt 0.2167
_refine_ls_wR_factor_ref 0.2346
_reflns_Friedel_coverage 0.815
_reflns_Friedel_fraction_full 1.000
_reflns_Friedel_fraction_max 1.000
_reflns_number_gt 1979
_reflns_number_total 2769
_reflns_threshold_expression 'I > 2\s(I)'
_cod_data_source_file 1860-5397-19-32-S2.cif
_cod_data_source_block bjm04_0m
_cod_database_code 4039019
_shelx_shelxl_version_number 2018/3
_shelx_space_group_comment
;
The symmetry employed for this shelxl refinement is uniquely defined
by the following loop, which should always be used as a source of
symmetry information in preference to the above space-group names.
They are only intended as comments.
;
_shelx_estimated_absorpt_t_max 0.969
_shelx_estimated_absorpt_t_min 0.913
_olex2_refinement_description
;
1. Twinned data refinement
 Scales: 1.0(3)
 0.0(3)
2. Fixed Uiso
 At 1.2 times of:
  All C(H) groups, All C(H,H) groups
 At 1.5 times of:
  All C(H,H,H) groups, All O(H) groups
3. Restrained distances
 S1-C2A \\sim S1-C2
 with sigma of 0.02
 C3-C2A \\sim C3-C2
 with sigma of 0.02
4. Uiso/Uaniso restraints and constraints
C2A \\sim C2: within 2A with sigma of 0.004 and sigma for terminal atoms of
0.008 within 2A
5. Others
 Sof(H3B)=Sof(C2)=Sof(H2A)=Sof(H2B)=1-FVAR(1)
 Sof(H3A)=Sof(C2A)=Sof(H2AA)=Sof(H2AB)=FVAR(1)
6.a Ternary CH refined with riding coordinates:
 C3(H3A), C3(H3B)
6.b Secondary CH2 refined with riding coordinates:
 C4(H4A,H4B), C5(H5A,H5B), C2A(H2AA,H2AB), C2(H2A,H2B)
6.c Aromatic/amide H refined with riding coordinates:
 C7(H7), C8(H8), C10(H10), C11(H11)
6.d Idealised Me refined as rotating group:
 C12(H12A,H12B,H12C)
6.e Idealised tetrahedral OH refined as rotating group:
 O2(H2)
;
_olex2_submission_special_instructions 'No special instructions were received'

loop_
_space_group_symop_operation_xyz
'x, y, z'
'-x, y+1/2, -z'

loop_
_atom_site_label
_atom_site_type_symbol
_atom_site_fract_x
_atom_site_fract_y
_atom_site_fract_z
_atom_site_U_iso_or_equiv
_atom_site_adp_type
_atom_site_occupancy
_atom_site_site_symmetry_order
_atom_site_calc_flag
_atom_site_refinement_flags_posn
_atom_site_refinement_flags_adp
_atom_site_refinement_flags_occupancy
_atom_site_disorder_assembly
_atom_site_disorder_group
C1 C 0.0701(12) 0.2974(11) 0.8536(3) 0.0393(14) Uani 1 1 d . . . . .
C3 C 0.3088(12) 0.6466(13) 0.8740(3) 0.0418(16) Uani 1 1 d D . . . .
H3A H 0.216770 0.794845 0.883049 0.050 Uiso 0.65(3) 1 calc R U P A 1
H3B H 0.221022 0.801299 0.868373 0.050 Uiso 0.35(3) 1 calc R U P A 2
C4 C 0.5543(16) 0.7022(18) 0.8495(4) 0.064(3) Uani 1 1 d . . . . .
H4A H 0.646084 0.553485 0.843573 0.076 Uiso 1 1 calc R U . . .
H4B H 0.535470 0.783561 0.804466 0.076 Uiso 1 1 calc R U . . .
C5 C 0.1007(12) 0.5618(11) 0.7567(3) 0.0407(16) Uani 1 1 d . . . . .
H5A H 0.074601 0.735461 0.755725 0.049 Uiso 1 1 calc R U . . .
H5B H -0.056663 0.485802 0.742343 0.049 Uiso 1 1 calc R U . . .
C6 C 0.2795(12) 0.5012(10) 0.7051(3) 0.0338(14) Uani 1 1 d . . . . .
C7 C 0.4301(12) 0.3002(12) 0.7113(3) 0.0399(15) Uani 1 1 d . . . . .
H7 H 0.422078 0.200158 0.750287 0.048 Uiso 1 1 calc R U . . .
C8 C 0.5880(12) 0.2453(12) 0.6625(3) 0.0397(15) Uani 1 1 d . . . . .
H8 H 0.686876 0.107685 0.668063 0.048 Uiso 1 1 calc R U . . .
C9 C 0.6060(13) 0.3879(13) 0.6050(3) 0.0395(15) Uani 1 1 d . . . . .
C10 C 0.4565(13) 0.5882(12) 0.5982(3) 0.0419(17) Uani 1 1 d . . . . .
H10 H 0.464006 0.688238 0.559238 0.050 Uiso 1 1 calc R U . . .
C11 C 0.3011(13) 0.6399(14) 0.6469(3) 0.0434(16) Uani 1 1 d . . . . .
H11 H 0.202214 0.777458 0.641119 0.052 Uiso 1 1 calc R U . . .
C12 C 0.9227(15) 0.1513(16) 0.5612(4) 0.0526(19) Uani 1 1 d . . . . .
H12A H 1.016234 0.141570 0.520397 0.079 Uiso 1 1 calc R U . . .
H12B H 0.831675 0.003600 0.566145 0.079 Uiso 1 1 calc R U . . .
H12C H 1.034015 0.175233 0.601975 0.079 Uiso 1 1 calc R U . . .
N1 N 0.1689(10) 0.4920(10) 0.8267(3) 0.0405(13) Uani 1 1 d . . . . .
O1 O -0.0604(10) 0.1551(9) 0.8212(3) 0.0525(14) Uani 1 1 d . . . . .
O2 O 0.6823(11) 0.8484(13) 0.8975(3) 0.072(2) Uani 1 1 d . . . . .
H2 H 0.787815 0.925902 0.877918 0.108 Uiso 1 1 calc R U . . .
O3 O 0.7551(9) 0.3474(9) 0.5541(2) 0.0480(13) Uani 1 1 d . . . . .
S1 S 0.1459(3) 0.2760(3) 0.94244(8) 0.0486(6) Uani 1 1 d D . . . .
C2A C 0.369(3) 0.507(3) 0.9407(6) 0.052(4) Uani 0.65(3) 1 d D U P A 1
H2AA H 0.360738 0.611430 0.981143 0.062 Uiso 0.65(3) 1 calc R U P A 1
H2AB H 0.534532 0.438173 0.941026 0.062 Uiso 0.65(3) 1 calc R U P A 1
C2 C 0.265(6) 0.577(4) 0.9463(10) 0.051(4) Uani 0.35(3) 1 d D U P A 2
H2A H 0.146494 0.686347 0.965535 0.062 Uiso 0.35(3) 1 calc R U P A 2
H2B H 0.419029 0.583685 0.975586 0.062 Uiso 0.35(3) 1 calc R U P A 2

loop_
_atom_site_aniso_label
_atom_site_aniso_U_11
_atom_site_aniso_U_22
_atom_site_aniso_U_33
_atom_site_aniso_U_23
_atom_site_aniso_U_13
_atom_site_aniso_U_12
C1 0.043(3) 0.023(3) 0.048(3) -0.004(3) -0.019(3) 0.002(3)
C3 0.040(4) 0.029(3) 0.054(4) -0.012(3) -0.015(3) 0.000(3)
C4 0.066(5) 0.080(6) 0.044(4) -0.014(4) 0.002(4) -0.037(5)
C5 0.046(4) 0.028(3) 0.045(4) 0.003(3) -0.020(3) -0.006(3)
C6 0.041(3) 0.017(3) 0.040(3) 0.001(3) -0.014(3) -0.004(3)
C7 0.054(4) 0.027(3) 0.037(3) 0.007(3) -0.011(3) -0.005(3)
C8 0.047(4) 0.029(3) 0.041(3) -0.001(3) -0.014(3) 0.002(3)
C9 0.047(4) 0.041(4) 0.029(3) 0.000(3) -0.007(3) -0.010(3)
C10 0.051(4) 0.036(4) 0.037(3) 0.010(3) -0.017(3) -0.001(3)
C11 0.045(4) 0.040(4) 0.043(4) 0.012(3) -0.015(3) 0.001(3)
C12 0.057(5) 0.055(5) 0.045(4) -0.009(4) 0.000(4) -0.001(4)
N1 0.044(3) 0.036(3) 0.039(3) -0.004(2) -0.008(2) -0.006(3)
O1 0.064(3) 0.032(3) 0.058(3) 0.001(2) -0.024(3) -0.012(3)
O2 0.077(4) 0.089(5) 0.048(3) -0.005(3) -0.014(3) -0.052(4)
O3 0.055(3) 0.047(3) 0.040(2) 0.000(2) -0.008(2) -0.001(2)
S1 0.0581(11) 0.0384(9) 0.0461(9) 0.0013(8) -0.0183(8) 0.0007(9)
C2A 0.035(8) 0.076(9) 0.045(5) -0.008(6) 0.003(6) -0.022(7)
C2 0.034(9) 0.074(10) 0.046(6) -0.015(7) 0.001(7) -0.025(8)

loop_
_atom_type_symbol
_atom_type_description
_atom_type_scat_dispersion_real
_atom_type_scat_dispersion_imag
_atom_type_scat_source
C C 0.0033 0.0016 'International Tables Vol C Tables 4.2.6.8 and 6.1.1.4'
H H 0.0000 0.0000 'International Tables Vol C Tables 4.2.6.8 and 6.1.1.4'
N N 0.0061 0.0033 'International Tables Vol C Tables 4.2.6.8 and 6.1.1.4'
O O 0.0106 0.0060 'International Tables Vol C Tables 4.2.6.8 and 6.1.1.4'
S S 0.1246 0.1234 'International Tables Vol C Tables 4.2.6.8 and 6.1.1.4'

loop_
_geom_angle_atom_site_label_1
_geom_angle_atom_site_label_2
_geom_angle_atom_site_label_3
_geom_angle
_geom_angle_site_symmetry_1
_geom_angle_site_symmetry_3
_geom_angle_publ_flag
N1 C1 S1 111.5(5) . . ?
O1 C1 N1 124.7(6) . . ?
O1 C1 S1 123.8(5) . . ?
C4 C3 H3A 111.2 . . ?
C4 C3 H3B 102.9 . . ?
C4 C3 C2A 103.4(8) . . ?
C4 C3 C2 124.2(14) . . ?
N1 C3 H3A 111.2 . . ?
N1 C3 H3B 102.9 . . ?
N1 C3 C4 111.9(6) . . ?
N1 C3 C2A 107.7(7) . . ?
N1 C3 C2 109.3(10) . . ?
C2A C3 H3A 111.2 . . ?
C2 C3 H3B 102.9 . . ?
C3 C4 H4A 109.8 . . ?
C3 C4 H4B 109.8 . . ?
H4A C4 H4B 108.2 . . ?
O2 C4 C3 109.4(6) . . ?
O2 C4 H4A 109.8 . . ?
O2 C4 H4B 109.8 . . ?
H5A C5 H5B 107.4 . . ?
C6 C5 H5A 108.3 . . ?
C6 C5 H5B 108.3 . . ?
N1 C5 H5A 108.3 . . ?
N1 C5 H5B 108.3 . . ?
N1 C5 C6 115.7(6) . . ?
C7 C6 C5 122.5(5) . . ?
C11 C6 C5 121.2(6) . . ?
C11 C6 C7 116.3(6) . . ?
C6 C7 H7 119.3 . . ?
C8 C7 C6 121.4(6) . . ?
C8 C7 H7 119.3 . . ?
C7 C8 H8 119.5 . . ?
C7 C8 C9 121.0(6) . . ?
C9 C8 H8 119.5 . . ?
C8 C9 C10 118.0(6) . . ?
O3 C9 C8 125.2(7) . . ?
O3 C9 C10 116.7(6) . . ?
C9 C10 H10 119.9 . . ?
C11 C10 C9 120.2(6) . . ?
C11 C10 H10 119.9 . . ?
C6 C11 H11 118.5 . . ?
C10 C11 C6 123.1(7) . . ?
C10 C11 H11 118.5 . . ?
H12A C12 H12B 109.5 . . ?
H12A C12 H12C 109.5 . . ?
H12B C12 H12C 109.5 . . ?
O3 C12 H12A 109.5 . . ?
O3 C12 H12B 109.5 . . ?
O3 C12 H12C 109.5 . . ?
C1 N1 C3 116.8(6) . . ?
C1 N1 C5 120.3(6) . . ?
C5 N1 C3 122.0(6) . . ?
C4 O2 H2 109.5 . . ?
C9 O3 C12 118.4(6) . . ?
C1 S1 C2A 92.8(4) . . ?
C1 S1 C2 92.1(7) . . ?
C3 C2A S1 106.3(7) . . ?
C3 C2A H2AA 110.5 . . ?
C3 C2A H2AB 110.5 . . ?
S1 C2A H2AA 110.5 . . ?
S1 C2A H2AB 110.5 . . ?
H2AA C2A H2AB 108.7 . . ?
C3 C2 S1 106.5(12) . . ?
C3 C2 H2A 110.4 . . ?
C3 C2 H2B 110.4 . . ?
S1 C2 H2A 110.4 . . ?
S1 C2 H2B 110.4 . . ?
H2A C2 H2B 108.6 . . ?

loop_
_geom_bond_atom_site_label_1
_geom_bond_atom_site_label_2
_geom_bond_distance
_geom_bond_site_symmetry_2
_geom_bond_publ_flag
C1 N1 1.348(9) . ?
C1 O1 1.225(8) . ?
C1 S1 1.759(6) . ?
C3 H3A 1.0000 . ?
C3 H3B 1.0000 . ?
C3 C4 1.498(11) . ?
C3 N1 1.452(8) . ?
C3 C2A 1.540(14) . ?
C3 C2 1.500(19) . ?
C4 H4A 0.9900 . ?
C4 H4B 0.9900 . ?
C4 O2 1.402(9) . ?
C5 H5A 0.9900 . ?
C5 H5B 0.9900 . ?
C5 C6 1.496(9) . ?
C5 N1 1.446(8) . ?
C6 C7 1.405(9) . ?
C6 C11 1.390(9) . ?
C7 H7 0.9500 . ?
C7 C8 1.369(9) . ?
C8 H8 0.9500 . ?
C8 C9 1.391(9) . ?
C9 C10 1.399(10) . ?
C9 O3 1.351(8) . ?
C10 H10 0.9500 . ?
C10 C11 1.355(10) . ?
C11 H11 0.9500 . ?
C12 H12A 0.9800 . ?
C12 H12B 0.9800 . ?
C12 H12C 0.9800 . ?
C12 O3 1.441(10) . ?
O2 H2 0.8400 . ?
S1 C2A 1.790(12) . ?
S1 C2 1.82(2) . ?
C2A H2AA 0.9900 . ?
C2A H2AB 0.9900 . ?
C2 H2A 0.9900 . ?
C2 H2B 0.9900 . ?

loop_
_geom_torsion_atom_site_label_1
_geom_torsion_atom_site_label_2
_geom_torsion_atom_site_label_3
_geom_torsion_atom_site_label_4
_geom_torsion
_geom_torsion_site_symmetry_1
_geom_torsion_site_symmetry_2
_geom_torsion_site_symmetry_3
_geom_torsion_site_symmetry_4
_geom_torsion_publ_flag
C1 S1 C2A C3 19.3(11) . . . . ?
C1 S1 C2 C3 -17.6(19) . . . . ?
C4 C3 N1 C1 129.3(8) . . . . ?
C4 C3 N1 C5 -61.5(9) . . . . ?
C4 C3 C2A S1 -141.3(9) . . . . ?
C4 C3 C2 S1 -116.4(14) . . . . ?
C5 C6 C7 C8 178.4(6) . . . . ?
C5 C6 C11 C10 -178.4(6) . . . . ?
C6 C5 N1 C1 -101.9(7) . . . . ?
C6 C5 N1 C3 89.3(7) . . . . ?
C6 C7 C8 C9 0.4(9) . . . . ?
C7 C6 C11 C10 0.1(10) . . . . ?
C7 C8 C9 C10 -0.5(10) . . . . ?
C7 C8 C9 O3 -179.6(6) . . . . ?
C8 C9 C10 C11 0.5(10) . . . . ?
C8 C9 O3 C12 -4.7(9) . . . . ?
C9 C10 C11 C6 -0.3(10) . . . . ?
C10 C9 O3 C12 176.2(6) . . . . ?
C11 C6 C7 C8 -0.2(9) . . . . ?
N1 C1 S1 C2A -11.1(8) . . . . ?
N1 C1 S1 C2 11.6(12) . . . . ?
N1 C3 C4 O2 -179.1(7) . . . . ?
N1 C3 C2A S1 -22.6(13) . . . . ?
N1 C3 C2 S1 19(2) . . . . ?
N1 C5 C6 C7 31.4(8) . . . . ?
N1 C5 C6 C11 -150.1(6) . . . . ?
O1 C1 N1 C3 176.9(7) . . . . ?
O1 C1 N1 C5 7.5(10) . . . . ?
O1 C1 S1 C2A 170.3(9) . . . . ?
O1 C1 S1 C2 -167.0(13) . . . . ?
O3 C9 C10 C11 179.6(6) . . . . ?
S1 C1 N1 C3 -1.6(7) . . . . ?
S1 C1 N1 C5 -171.0(5) . . . . ?
C2A C3 C4 O2 -63.4(11) . . . . ?
C2A C3 N1 C1 16.3(11) . . . . ?
C2A C3 N1 C5 -174.5(10) . . . . ?
C2 C3 C4 O2 -44.3(16) . . . . ?
C2 C3 N1 C1 -12.2(17) . . . . ?
C2 C3 N1 C5 157.0(16) . . . . ?

loop_
_twin_individual_id
_twin_individual_mass_fraction_refined
1 1.0(3)
2 0.0(3)
